data_4087344
loop_
_publ_author_name
'Yruegas, Sam'
'Wilson, Charles'
'Dutton, Jason L.'
'Martin, Caleb D.'

_publ_section_title
;
 Ring Opening of Epoxides Induced by Pentaphenylborole
;
_journal_issue 14
_journal_name_full Organometallics
_journal_page_first 2581
_journal_paper_doi 10.1021/acs.organomet.7b00152
_journal_volume 36
_journal_year 2017
_chemical_formula_moiety 'C46 H45 B O2'
_chemical_formula_sum 'C46 H45 B O2'
_chemical_formula_weight 640.63
_chemical_name_common 'Cyclohexene oxide product'
_chemical_name_systematic
;
 ?
;
_space_group_crystal_system triclinic
_space_group_IT_number 2
_space_group_name_Hall '-P 1'
_space_group_name_H-M_alt 'P -1'
_symmetry_space_group_name_Hall '-P 1'
_symmetry_space_group_name_H-M 'P -1'
_atom_sites_solution_hydrogens geom
_audit_creation_method SHELXL-2013
_cell_angle_alpha 88.644(3)
_cell_angle_beta 72.819(3)
_cell_angle_gamma 69.847(3)
_cell_formula_units_Z 2
_cell_length_a 11.9143(10)
_cell_length_b 12.2386(10)
_cell_length_c 13.8415(11)
_cell_measurement_reflns_used 9852
_cell_measurement_temperature 150(2)
_cell_measurement_theta_max 25.21
_cell_measurement_theta_min 2.46
_cell_volume 1803.3(3)
_computing_cell_refinement 'Bruker SAINT'
_computing_data_collection 'Bruker APEX2'
_computing_data_reduction 'Bruker SAINT'
_computing_molecular_graphics 'Bruker SHELXTL'
_computing_publication_material 'Bruker SHELXTL'
_computing_structure_refinement 'SHELXL-2014 (Sheldrick 2014)'
_computing_structure_solution 'SHELXS-97 (Sheldrick 2008)'
_diffrn_ambient_temperature 150(2)
_diffrn_measured_fraction_theta_full 1.000
_diffrn_measured_fraction_theta_max 1.000
_diffrn_measurement_device_type 'Bruker APEX-II CCD'
_diffrn_measurement_method '\f and \w scans'
_diffrn_radiation_type MoK\a
_diffrn_radiation_wavelength 0.71073
_diffrn_reflns_av_R_equivalents 0.1056
_diffrn_reflns_av_unetI/netI 0.0792
_diffrn_reflns_Laue_measured_fraction_full 1.000
_diffrn_reflns_Laue_measured_fraction_max 1.000
_diffrn_reflns_limit_h_max 16
_diffrn_reflns_limit_h_min -16
_diffrn_reflns_limit_k_max 16
_diffrn_reflns_limit_k_min -16
_diffrn_reflns_limit_l_max 19
_diffrn_reflns_limit_l_min -19
_diffrn_reflns_number 93302
_diffrn_reflns_point_group_measured_fraction_full 1.000
_diffrn_reflns_point_group_measured_fraction_max 1.000
_diffrn_reflns_theta_full 25.242
_diffrn_reflns_theta_max 29.575
_diffrn_reflns_theta_min 2.059
_exptl_absorpt_coefficient_mu 0.070
_exptl_absorpt_correction_T_max 1.000
_exptl_absorpt_correction_T_min 0.947
_exptl_absorpt_correction_type multi-scan
_exptl_absorpt_process_details SADABs
_exptl_crystal_colour yellow
_exptl_crystal_density_diffrn 1.180
_exptl_crystal_description blocklike
_exptl_crystal_F_000 684
_exptl_crystal_size_max 0.313
_exptl_crystal_size_mid 0.231
_exptl_crystal_size_min 0.181
_refine_diff_density_max 0.413
_refine_diff_density_min -0.379
_refine_diff_density_rms 0.106
_refine_ls_extinction_method none
_refine_ls_goodness_of_fit_ref 1.087
_refine_ls_hydrogen_treatment constr
_refine_ls_matrix_type full
_refine_ls_number_parameters 442
_refine_ls_number_reflns 10119
_refine_ls_number_restraints 0
_refine_ls_restrained_S_all 1.087
_refine_ls_R_factor_all 0.1362
_refine_ls_R_factor_gt 0.0621
_refine_ls_shift/su_max 0.000
_refine_ls_shift/su_mean 0.000
_refine_ls_structure_factor_coef Fsqd
_refine_ls_weighting_details 'w=1/[\s^2^(Fo^2^)+(0.0788P)^2^+0.2363P] where P=(Fo^2^+2Fc^2^)/3'
_refine_ls_weighting_scheme calc
_refine_ls_wR_factor_gt 0.1375
_refine_ls_wR_factor_ref 0.1729
_reflns_Friedel_coverage 0.000
_reflns_number_gt 5880
_reflns_number_total 10119
_reflns_threshold_expression 'I > 2\s(I)'
_cod_data_source_file om7b00152_si_002.cif
_cod_data_source_block 5
_cod_database_code 4087344
_shelx_space_group_comment
;
The symmetry employed for this shelxl refinement is uniquely defined
by the following loop, which should always be used as a source of
symmetry information in preference to the above space-group names.
They are only intended as comments.
;
_shelx_estimated_absorpt_t_min 0.979
_shelx_estimated_absorpt_t_max 0.987
_shelxl_version_number 2013-4

loop_
_space_group_symop_operation_xyz
'x, y, z'
'-x, -y, -z'

loop_
_atom_site_label
_atom_site_type_symbol
_atom_site_fract_x
_atom_site_fract_y
_atom_site_fract_z
_atom_site_U_iso_or_equiv
_atom_site_adp_type
_atom_site_occupancy
_atom_site_site_symmetry_order
_atom_site_calc_flag
_atom_site_refinement_flags_posn
_atom_site_refinement_flags_adp
O1 O 0.67013(12) 0.15973(11) 0.06939(9) 0.0295(3) Uani 1 1 d . .
O2 O 0.89214(13) 0.30971(12) 0.00902(9) 0.0371(4) Uani 1 1 d . .
C1 C 0.5049(2) 0.78419(18) 0.22191(18) 0.0445(6) Uani 1 1 d . .
H1 H 0.4661 0.8660 0.2204 0.053 Uiso 1 1 calc R U
C2 C 0.5025(2) 0.73608(17) 0.31326(17) 0.0401(5) Uani 1 1 d . .
H45 H 0.4612 0.7846 0.3751 0.048 Uiso 1 1 calc R U
C3 C 0.56039(18) 0.61676(16) 0.31468(14) 0.0298(4) Uani 1 1 d . .
H44 H 0.5580 0.5844 0.3780 0.036 Uiso 1 1 calc R U
C4 C 0.62191(16) 0.54345(14) 0.22540(13) 0.0222(4) Uani 1 1 d . .
C5 C 0.69068(16) 0.41614(14) 0.23143(12) 0.0208(4) Uani 1 1 d . .
C6 C 0.62909(16) 0.34551(14) 0.27783(12) 0.0204(4) Uani 1 1 d . .
C7 C 0.69615(16) 0.22137(14) 0.29693(12) 0.0209(4) Uani 1 1 d . .
C8 C 0.68032(17) 0.13219(15) 0.25332(12) 0.0227(4) Uani 1 1 d . .
C9 C 0.48539(17) 0.12850(15) 0.18627(13) 0.0260(4) Uani 1 1 d . .
C10 C 0.40652(18) 0.12864(16) 0.28382(14) 0.0316(4) Uani 1 1 d . .
H31 H 0.4334 0.1339 0.3411 0.038 Uiso 1 1 calc R U
C11 C 0.28914(19) 0.12115(18) 0.29767(16) 0.0387(5) Uani 1 1 d . .
H30 H 0.2353 0.1242 0.3645 0.046 Uiso 1 1 calc R U
C12 C 0.24983(19) 0.10938(17) 0.21545(16) 0.0367(5) Uani 1 1 d . .
H2 H 0.1696 0.1040 0.2255 0.044 Uiso 1 1 calc R U
C13 C 0.72546(17) 0.00887(14) 0.27986(13) 0.0227(4) Uani 1 1 d . .
C14 C 0.69771(19) -0.01889(16) 0.38030(13) 0.0320(5) Uani 1 1 d . .
H7 H 0.6495 0.0416 0.4335 0.038 Uiso 1 1 calc R U
C15 C 0.7395(2) -0.13335(17) 0.40328(15) 0.0393(5) Uani 1 1 d . .
H6 H 0.7202 -0.1510 0.4721 0.047 Uiso 1 1 calc R U
C16 C 0.8092(2) -0.22240(17) 0.32688(15) 0.0407(5) Uani 1 1 d . .
H5 H 0.8398 -0.3008 0.3432 0.049 Uiso 1 1 calc R U
C17 C 0.8343(2) -0.19706(16) 0.22703(15) 0.0348(5) Uani 1 1 d . .
H4 H 0.8811 -0.2581 0.1741 0.042 Uiso 1 1 calc R U
C18 C 0.79114(18) -0.08230(15) 0.20398(13) 0.0275(4) Uani 1 1 d . .
H3 H 0.8067 -0.0656 0.1349 0.033 Uiso 1 1 calc R U
C19 C 0.79238(17) 0.16979(17) 0.03333(13) 0.0285(4) Uani 1 1 d . .
H8 H 0.8364 0.1444 0.0857 0.034 Uiso 1 1 calc R U
C20 C 0.77401(18) 0.29818(16) 0.01817(13) 0.0279(4) Uani 1 1 d . .
H19 H 0.7095 0.3475 0.0798 0.034 Uiso 1 1 calc R U
C21 C 0.90115(17) 0.38471(16) 0.08292(13) 0.0251(4) Uani 1 1 d . .
H9 H 0.8683 0.4676 0.0667 0.030 Uiso 1 1 calc R U
C22 C 0.83514(17) 0.37604(15) 0.19491(13) 0.0231(4) Uani 1 1 d . .
H10 H 0.8687 0.2926 0.2094 0.028 Uiso 1 1 calc R U
C23 C 0.87290(17) 0.44906(16) 0.26082(14) 0.0268(4) Uani 1 1 d . .
H18 H 0.8397 0.5322 0.2478 0.032 Uiso 1 1 calc R U
H17 H 0.8326 0.4425 0.3332 0.032 Uiso 1 1 calc R U
C24 C 1.01285(18) 0.41309(18) 0.24196(14) 0.0345(5) Uani 1 1 d . .
H15 H 1.0459 0.3327 0.2616 0.041 Uiso 1 1 calc R U
H16 H 1.0297 0.4661 0.2842 0.041 Uiso 1 1 calc R U
C25 C 1.07891(19) 0.41775(19) 0.13086(15) 0.0364(5) Uani 1 1 d . .
H13 H 1.1710 0.3852 0.1180 0.044 Uiso 1 1 calc R U
H14 H 1.0559 0.5000 0.1139 0.044 Uiso 1 1 calc R U
C26 C 1.04178(18) 0.34787(17) 0.06374(14) 0.0299(4) Uani 1 1 d . .
H12 H 1.0818 0.3564 -0.0083 0.036 Uiso 1 1 calc R U
H11 H 1.0751 0.2642 0.0750 0.036 Uiso 1 1 calc R U
C27 C 0.7316(2) 0.33754(16) -0.07531(13) 0.0317(5) Uani 1 1 d . .
H20 H 0.6437 0.3418 -0.0613 0.038 Uiso 1 1 calc R U
H27 H 0.7335 0.4170 -0.0874 0.038 Uiso 1 1 calc R U
C28 C 0.8127(2) 0.25665(17) -0.17079(13) 0.0350(5) Uani 1 1 d . .
H22 H 0.7776 0.2834 -0.2273 0.042 Uiso 1 1 calc R U
H21 H 0.8987 0.2590 -0.1901 0.042 Uiso 1 1 calc R U
C29 C 0.8178(2) 0.13263(17) -0.15293(14) 0.0332(5) Uani 1 1 d . .
H23 H 0.8729 0.0804 -0.2149 0.040 Uiso 1 1 calc R U
H24 H 0.7326 0.1294 -0.1385 0.040 Uiso 1 1 calc R U
C30 C 0.86787(19) 0.09059(17) -0.06383(14) 0.0316(4) Uani 1 1 d . .
H25 H 0.8666 0.0109 -0.0519 0.038 Uiso 1 1 calc R U
H26 H 0.9563 0.0861 -0.0818 0.038 Uiso 1 1 calc R U
C31 C 0.32727(19) 0.10552(18) 0.11949(16) 0.0385(5) Uani 1 1 d . .
H29 H 0.3011 0.0958 0.0628 0.046 Uiso 1 1 calc R U
C32 C 0.44277(18) 0.11552(16) 0.10401(15) 0.0304(4) Uani 1 1 d . .
H28 H 0.4947 0.1136 0.0367 0.036 Uiso 1 1 calc R U
C33 C 0.77357(17) 0.20699(15) 0.36730(13) 0.0233(4) Uani 1 1 d . .
C34 C 0.89025(18) 0.11683(16) 0.34841(14) 0.0284(4) Uani 1 1 d . .
H32 H 0.9205 0.0629 0.2903 0.034 Uiso 1 1 calc R U
C35 C 0.9624(2) 0.10485(18) 0.41298(15) 0.0364(5) Uani 1 1 d . .
H36 H 1.0416 0.0434 0.3986 0.044 Uiso 1 1 calc R U
C36 C 0.9195(2) 0.18203(19) 0.49840(16) 0.0409(5) Uani 1 1 d . .
H35 H 0.9681 0.1729 0.5434 0.049 Uiso 1 1 calc R U
C37 C 0.8055(2) 0.27236(18) 0.51754(15) 0.0383(5) Uani 1 1 d . .
H33 H 0.7754 0.3257 0.5760 0.046 Uiso 1 1 calc R U
C38 C 0.73466(19) 0.28552(16) 0.45182(14) 0.0294(4) Uani 1 1 d . .
H34 H 0.6577 0.3497 0.4648 0.035 Uiso 1 1 calc R U
C39 C 0.48963(17) 0.38252(14) 0.31459(12) 0.0216(4) Uani 1 1 d . .
C40 C 0.42902(17) 0.36143(15) 0.41214(13) 0.0256(4) Uani 1 1 d . .
H41 H 0.4777 0.3244 0.4550 0.031 Uiso 1 1 calc R U
C41 C 0.30021(18) 0.39296(16) 0.44792(14) 0.0312(4) Uani 1 1 d . .
H37 H 0.2609 0.3809 0.5157 0.037 Uiso 1 1 calc R U
C42 C 0.22784(19) 0.44235(17) 0.38479(15) 0.0346(5) Uani 1 1 d . .
H40 H 0.1392 0.4628 0.4086 0.041 Uiso 1 1 calc R U
C43 C 0.28662(19) 0.46134(17) 0.28670(15) 0.0334(5) Uani 1 1 d . .
H38 H 0.2380 0.4938 0.2427 0.040 Uiso 1 1 calc R U
C44 C 0.41499(18) 0.43349(16) 0.25252(14) 0.0280(4) Uani 1 1 d . .
H39 H 0.4535 0.4491 0.1858 0.034 Uiso 1 1 calc R U
C45 C 0.62247(19) 0.59349(16) 0.13402(15) 0.0324(5) Uani 1 1 d . .
H43 H 0.6633 0.5455 0.0718 0.039 Uiso 1 1 calc R U
C46 C 0.5640(2) 0.71266(18) 0.13301(17) 0.0432(6) Uani 1 1 d . .
H42 H 0.5647 0.7454 0.0700 0.052 Uiso 1 1 calc R U
B1 B 0.6140(2) 0.14466(17) 0.16749(15) 0.0243(4) Uani 1 1 d . .

loop_
_atom_site_aniso_label
_atom_site_aniso_U_11
_atom_site_aniso_U_22
_atom_site_aniso_U_33
_atom_site_aniso_U_23
_atom_site_aniso_U_13
_atom_site_aniso_U_12
O1 0.0322(8) 0.0382(7) 0.0255(7) 0.0079(6) -0.0098(6) -0.0210(6)
O2 0.0384(8) 0.0548(9) 0.0253(7) -0.0089(6) -0.0014(6) -0.0315(7)
C1 0.0426(13) 0.0212(10) 0.0659(16) 0.0083(10) -0.0173(12) -0.0063(9)
C2 0.0406(13) 0.0254(10) 0.0473(13) -0.0068(9) -0.0075(10) -0.0076(9)
C3 0.0327(11) 0.0261(10) 0.0292(10) 0.0009(8) -0.0071(8) -0.0108(8)
C4 0.0219(9) 0.0214(9) 0.0264(9) 0.0029(7) -0.0074(8) -0.0113(8)
C5 0.0275(10) 0.0201(8) 0.0157(8) 0.0005(7) -0.0057(7) -0.0100(7)
C6 0.0282(10) 0.0222(9) 0.0136(8) 0.0007(7) -0.0071(7) -0.0118(8)
C7 0.0237(9) 0.0226(9) 0.0155(8) 0.0025(7) -0.0010(7) -0.0112(7)
C8 0.0278(10) 0.0231(9) 0.0179(8) 0.0028(7) -0.0027(7) -0.0135(8)
C9 0.0310(11) 0.0216(9) 0.0280(10) 0.0023(7) -0.0087(8) -0.0127(8)
C10 0.0353(11) 0.0358(11) 0.0274(10) -0.0035(8) -0.0036(9) -0.0214(9)
C11 0.0334(12) 0.0429(12) 0.0372(12) -0.0105(9) 0.0017(9) -0.0198(10)
C12 0.0283(11) 0.0319(11) 0.0518(13) -0.0026(9) -0.0096(10) -0.0146(9)
C13 0.0270(10) 0.0223(9) 0.0227(9) 0.0031(7) -0.0072(8) -0.0141(8)
C14 0.0484(13) 0.0257(10) 0.0211(9) 0.0027(8) -0.0033(9) -0.0185(9)
C15 0.0648(15) 0.0308(11) 0.0240(10) 0.0082(8) -0.0078(10) -0.0243(11)
C16 0.0663(16) 0.0221(10) 0.0350(11) 0.0072(9) -0.0150(11) -0.0181(10)
C17 0.0482(13) 0.0234(10) 0.0306(11) -0.0005(8) -0.0075(9) -0.0136(9)
C18 0.0373(11) 0.0276(10) 0.0201(9) 0.0022(7) -0.0061(8) -0.0167(9)
C19 0.0268(10) 0.0413(11) 0.0224(9) 0.0081(8) -0.0068(8) -0.0191(9)
C20 0.0315(11) 0.0346(10) 0.0215(9) 0.0006(8) -0.0044(8) -0.0192(9)
C21 0.0289(10) 0.0278(9) 0.0234(9) 0.0016(7) -0.0062(8) -0.0172(8)
C22 0.0277(10) 0.0209(9) 0.0220(9) 0.0027(7) -0.0079(8) -0.0102(8)
C23 0.0313(11) 0.0302(10) 0.0251(9) 0.0015(8) -0.0108(8) -0.0166(8)
C24 0.0322(12) 0.0438(12) 0.0322(11) 0.0006(9) -0.0125(9) -0.0170(10)
C25 0.0307(11) 0.0481(12) 0.0350(11) -0.0021(9) -0.0058(9) -0.0226(10)
C26 0.0300(11) 0.0362(11) 0.0239(9) -0.0004(8) -0.0030(8) -0.0164(9)
C27 0.0471(13) 0.0286(10) 0.0238(10) 0.0039(8) -0.0115(9) -0.0183(9)
C28 0.0528(13) 0.0390(11) 0.0194(9) 0.0051(8) -0.0115(9) -0.0234(10)
C29 0.0387(12) 0.0335(11) 0.0267(10) -0.0049(8) -0.0063(9) -0.0145(9)
C30 0.0333(11) 0.0318(10) 0.0285(10) 0.0041(8) -0.0062(9) -0.0129(9)
C31 0.0358(12) 0.0421(12) 0.0465(13) 0.0056(10) -0.0193(10) -0.0192(10)
C32 0.0310(11) 0.0337(11) 0.0313(10) 0.0068(8) -0.0107(9) -0.0166(9)
C33 0.0286(10) 0.0224(9) 0.0232(9) 0.0063(7) -0.0073(8) -0.0151(8)
C34 0.0323(11) 0.0261(10) 0.0284(10) 0.0053(8) -0.0096(8) -0.0123(8)
C35 0.0368(12) 0.0364(11) 0.0416(12) 0.0132(10) -0.0184(10) -0.0151(10)
C36 0.0560(15) 0.0456(13) 0.0398(12) 0.0168(10) -0.0309(11) -0.0278(12)
C37 0.0534(14) 0.0384(12) 0.0333(11) 0.0042(9) -0.0211(10) -0.0222(11)
C38 0.0378(11) 0.0264(10) 0.0272(10) 0.0025(8) -0.0111(9) -0.0142(9)
C39 0.0298(10) 0.0194(8) 0.0207(9) 0.0027(7) -0.0085(8) -0.0142(8)
C40 0.0296(10) 0.0252(9) 0.0240(9) 0.0027(7) -0.0089(8) -0.0116(8)
C41 0.0334(11) 0.0328(10) 0.0270(10) 0.0023(8) -0.0022(9) -0.0172(9)
C42 0.0257(11) 0.0351(11) 0.0431(12) 0.0025(9) -0.0066(9) -0.0142(9)
C43 0.0332(11) 0.0363(11) 0.0397(12) 0.0116(9) -0.0178(9) -0.0180(9)
C44 0.0342(11) 0.0332(10) 0.0248(9) 0.0092(8) -0.0122(8) -0.0198(9)
C45 0.0387(12) 0.0285(10) 0.0298(10) 0.0071(8) -0.0113(9) -0.0112(9)
C46 0.0485(14) 0.0330(12) 0.0463(13) 0.0181(10) -0.0183(11) -0.0100(10)
B1 0.0300(12) 0.0183(10) 0.0249(11) 0.0013(8) -0.0062(9) -0.0109(9)

loop_
_atom_type_symbol
_atom_type_description
_atom_type_scat_dispersion_real
_atom_type_scat_dispersion_imag
_atom_type_scat_source
C C 0.0033 0.0016 'International Tables Vol C Tables 4.2.6.8 and 6.1.1.4'
H H 0.0000 0.0000 'International Tables Vol C Tables 4.2.6.8 and 6.1.1.4'
O O 0.0106 0.0060 'International Tables Vol C Tables 4.2.6.8 and 6.1.1.4'
B B 0.0013 0.0007 'International Tables Vol C Tables 4.2.6.8 and 6.1.1.4'

loop_
_geom_angle_atom_site_label_1
_geom_angle_atom_site_label_2
_geom_angle_atom_site_label_3
_geom_angle
B1 O1 C19 124.23(14)
C20 O2 C21 119.74(14)
C46 C1 C2 119.40(19)
C46 C1 H1 120.3
C2 C1 H1 120.3
C1 C2 C3 119.90(19)
C1 C2 H45 120.0
C3 C2 H45 120.0
C2 C3 C4 121.40(18)
C2 C3 H44 119.3
C4 C3 H44 119.3
C3 C4 C45 117.85(16)
C3 C4 C5 118.93(15)
C45 C4 C5 123.12(16)
C6 C5 C4 121.44(16)
C6 C5 C22 122.27(15)
C4 C5 C22 115.79(14)
C5 C6 C39 123.29(15)
C5 C6 C7 122.82(16)
C39 C6 C7 113.89(13)
C8 C7 C33 124.47(15)
C8 C7 C6 119.38(15)
C33 C7 C6 116.12(14)
C7 C8 C13 123.47(16)
C7 C8 B1 124.66(15)
C13 C8 B1 111.86(14)
C10 C9 C32 117.21(17)
C10 C9 B1 122.30(17)
C32 C9 B1 120.47(16)
C11 C10 C9 120.56(18)
C11 C10 H31 119.7
C9 C10 H31 119.7
C12 C11 C10 120.73(19)
C12 C11 H30 119.6
C10 C11 H30 119.6
C31 C12 C11 119.47(19)
C31 C12 H2 120.3
C11 C12 H2 120.3
C18 C13 C14 118.01(16)
C18 C13 C8 120.43(15)
C14 C13 C8 121.48(16)
C15 C14 C13 120.64(17)
C15 C14 H7 119.7
C13 C14 H7 119.7
C14 C15 C16 120.44(18)
C14 C15 H6 119.8
C16 C15 H6 119.8
C17 C16 C15 119.76(18)
C17 C16 H5 120.1
C15 C16 H5 120.1
C16 C17 C18 119.76(18)
C16 C17 H4 120.1
C18 C17 H4 120.1
C17 C18 C13 121.29(17)
C17 C18 H3 119.4
C13 C18 H3 119.4
O1 C19 C30 108.94(15)
O1 C19 C20 108.03(15)
C30 C19 C20 112.61(14)
O1 C19 H8 109.1
C30 C19 H8 109.1
C20 C19 H8 109.1
O2 C20 C19 106.12(15)
O2 C20 C27 111.24(14)
C19 C20 C27 112.43(15)
O2 C20 H19 109.0
C19 C20 H19 109.0
C27 C20 H19 109.0
O2 C21 C26 102.91(14)
O2 C21 C22 116.65(14)
C26 C21 C22 110.26(15)
O2 C21 H9 108.9
C26 C21 H9 108.9
C22 C21 H9 108.9
C21 C22 C5 118.40(14)
C21 C22 C23 107.93(14)
C5 C22 C23 107.18(14)
C21 C22 H10 107.6
C5 C22 H10 107.6
C23 C22 H10 107.6
C24 C23 C22 114.34(15)
C24 C23 H18 108.7
C22 C23 H18 108.7
C24 C23 H17 108.7
C22 C23 H17 108.7
H18 C23 H17 107.6
C23 C24 C25 110.42(16)
C23 C24 H15 109.6
C25 C24 H15 109.6
C23 C24 H16 109.6
C25 C24 H16 109.6
H15 C24 H16 108.1
C24 C25 C26 110.38(16)
C24 C25 H13 109.6
C26 C25 H13 109.6
C24 C25 H14 109.6
C26 C25 H14 109.6
H13 C25 H14 108.1
C21 C26 C25 114.03(15)
C21 C26 H12 108.7
C25 C26 H12 108.7
C21 C26 H11 108.7
C25 C26 H11 108.7
H12 C26 H11 107.6
C28 C27 C20 113.28(16)
C28 C27 H20 108.9
C20 C27 H20 108.9
C28 C27 H27 108.9
C20 C27 H27 108.9
H20 C27 H27 107.7
C29 C28 C27 110.25(15)
C29 C28 H22 109.6
C27 C28 H22 109.6
C29 C28 H21 109.6
C27 C28 H21 109.6
H22 C28 H21 108.1
C28 C29 C30 110.65(16)
C28 C29 H23 109.5
C30 C29 H23 109.5
C28 C29 H24 109.5
C30 C29 H24 109.5
H23 C29 H24 108.1
C19 C30 C29 112.92(16)
C19 C30 H25 109.0
C29 C30 H25 109.0
C19 C30 H26 109.0
C29 C30 H26 109.0
H25 C30 H26 107.8
C12 C31 C32 120.79(19)
C12 C31 H29 119.6
C32 C31 H29 119.6
C31 C32 C9 121.18(18)
C31 C32 H28 119.4
C9 C32 H28 119.4
C38 C33 C34 117.36(17)
C38 C33 C7 121.22(16)
C34 C33 C7 121.37(16)
C35 C34 C33 121.17(18)
C35 C34 H32 119.4
C33 C34 H32 119.4
C36 C35 C34 120.3(2)
C36 C35 H36 119.9
C34 C35 H36 119.9
C37 C36 C35 119.39(19)
C37 C36 H35 120.3
C35 C36 H35 120.3
C36 C37 C38 120.25(19)
C36 C37 H33 119.9
C38 C37 H33 119.9
C37 C38 C33 121.52(19)
C37 C38 H34 119.2
C33 C38 H34 119.2
C40 C39 C44 117.47(17)
C40 C39 C6 120.19(15)
C44 C39 C6 122.26(15)
C41 C40 C39 121.64(17)
C41 C40 H41 119.2
C39 C40 H41 119.2
C40 C41 C42 120.00(17)
C40 C41 H37 120.0
C42 C41 H37 120.0
C43 C42 C41 119.20(18)
C43 C42 H40 120.4
C41 C42 H40 120.4
C44 C43 C42 120.54(18)
C44 C43 H38 119.7
C42 C43 H38 119.7
C43 C44 C39 121.09(17)
C43 C44 H39 119.5
C39 C44 H39 119.5
C46 C45 C4 120.54(19)
C46 C45 H43 119.7
C4 C45 H43 119.7
C1 C46 C45 120.90(19)
C1 C46 H42 119.5
C45 C46 H42 119.5
O1 B1 C9 114.56(16)
O1 B1 C8 122.70(17)
C9 B1 C8 122.48(15)

loop_
_geom_bond_atom_site_label_1
_geom_bond_atom_site_label_2
_geom_bond_distance
O1 B1 1.364(2)
O1 C19 1.441(2)
O2 C20 1.431(2)
O2 C21 1.441(2)
C1 C46 1.375(3)
C1 C2 1.379(3)
C1 H1 0.9500
C2 C3 1.386(3)
C2 H45 0.9500
C3 C4 1.391(2)
C3 H44 0.9500
C4 C45 1.391(2)
C4 C5 1.504(2)
C5 C6 1.353(2)
C5 C22 1.541(2)
C6 C39 1.489(2)
C6 C7 1.512(2)
C7 C8 1.353(2)
C7 C33 1.497(2)
C8 C13 1.494(2)
C8 B1 1.588(3)
C9 C10 1.398(3)
C9 C32 1.409(3)
C9 B1 1.558(3)
C10 C11 1.389(3)
C10 H31 0.9500
C11 C12 1.380(3)
C11 H30 0.9500
C12 C31 1.366(3)
C12 H2 0.9500
C13 C18 1.389(2)
C13 C14 1.393(2)
C14 C15 1.380(3)
C14 H7 0.9500
C15 C16 1.381(3)
C15 H6 0.9500
C16 C17 1.377(3)
C16 H5 0.9500
C17 C18 1.385(3)
C17 H4 0.9500
C18 H3 0.9500
C19 C30 1.518(3)
C19 C20 1.528(3)
C19 H8 1.0000
C20 C27 1.533(3)
C20 H19 1.0000
C21 C26 1.518(3)
C21 C22 1.537(2)
C21 H9 1.0000
C22 C23 1.546(2)
C22 H10 1.0000
C23 C24 1.511(3)
C23 H18 0.9900
C23 H17 0.9900
C24 C25 1.516(3)
C24 H15 0.9900
C24 H16 0.9900
C25 C26 1.527(3)
C25 H13 0.9900
C25 H14 0.9900
C26 H12 0.9900
C26 H11 0.9900
C27 C28 1.519(3)
C27 H20 0.9900
C27 H27 0.9900
C28 C29 1.516(3)
C28 H22 0.9900
C28 H21 0.9900
C29 C30 1.528(3)
C29 H23 0.9900
C29 H24 0.9900
C30 H25 0.9900
C30 H26 0.9900
C31 C32 1.377(3)
C31 H29 0.9500
C32 H28 0.9500
C33 C38 1.390(2)
C33 C34 1.400(3)
C34 C35 1.385(3)
C34 H32 0.9500
C35 C36 1.384(3)
C35 H36 0.9500
C36 C37 1.380(3)
C36 H35 0.9500
C37 C38 1.385(3)
C37 H33 0.9500
C38 H34 0.9500
C39 C40 1.395(2)
C39 C44 1.401(2)
C40 C41 1.379(3)
C40 H41 0.9500
C41 C42 1.391(3)
C41 H37 0.9500
C42 C43 1.387(3)
C42 H40 0.9500
C43 C44 1.379(3)
C43 H38 0.9500
C44 H39 0.9500
C45 C46 1.385(3)
C45 H43 0.9500
C46 H42 0.9500

loop_
_geom_torsion_atom_site_label_1
_geom_torsion_atom_site_label_2
_geom_torsion_atom_site_label_3
_geom_torsion_atom_site_label_4
_geom_torsion
C46 C1 C2 C3 0.6(3)
C1 C2 C3 C4 0.2(3)
C2 C3 C4 C45 -0.7(3)
C2 C3 C4 C5 175.72(17)
C3 C4 C5 C6 64.6(2)
C45 C4 C5 C6 -119.2(2)
C3 C4 C5 C22 -107.47(18)
C45 C4 C5 C22 68.8(2)
C4 C5 C6 C39 8.0(2)
C22 C5 C6 C39 179.47(14)
C4 C5 C6 C7 -172.11(15)
C22 C5 C6 C7 -0.6(2)
C5 C6 C7 C8 -118.04(19)
C39 C6 C7 C8 61.9(2)
C5 C6 C7 C33 63.9(2)
C39 C6 C7 C33 -116.12(16)
C33 C7 C8 C13 7.8(3)
C6 C7 C8 C13 -170.05(15)
C33 C7 C8 B1 -171.31(16)
C6 C7 C8 B1 10.8(2)
C32 C9 C10 C11 -2.6(3)
B1 C9 C10 C11 176.03(17)
C9 C10 C11 C12 2.3(3)
C10 C11 C12 C31 -0.2(3)
C7 C8 C13 C18 -132.86(19)
B1 C8 C13 C18 46.3(2)
C7 C8 C13 C14 50.6(3)
B1 C8 C13 C14 -130.23(18)
C18 C13 C14 C15 2.9(3)
C8 C13 C14 C15 179.55(18)
C13 C14 C15 C16 -0.2(3)
C14 C15 C16 C17 -1.7(3)
C15 C16 C17 C18 1.0(3)
C16 C17 C18 C13 1.8(3)
C14 C13 C18 C17 -3.7(3)
C8 C13 C18 C17 179.64(17)
B1 O1 C19 C30 132.95(17)
B1 O1 C19 C20 -104.42(18)
C21 O2 C20 C19 -117.57(17)
C21 O2 C20 C27 119.86(17)
O1 C19 C20 O2 165.02(13)
C30 C19 C20 O2 -74.63(18)
O1 C19 C20 C27 -73.16(19)
C30 C19 C20 C27 47.2(2)
C20 O2 C21 C26 165.29(15)
C20 O2 C21 C22 44.5(2)
O2 C21 C22 C5 -66.4(2)
C26 C21 C22 C5 176.73(14)
O2 C21 C22 C23 171.72(15)
C26 C21 C22 C23 54.87(18)
C6 C5 C22 C21 124.63(17)
C4 C5 C22 C21 -63.41(19)
C6 C5 C22 C23 -113.14(17)
C4 C5 C22 C23 58.82(18)
C21 C22 C23 C24 -57.0(2)
C5 C22 C23 C24 174.45(15)
C22 C23 C24 C25 56.4(2)
C23 C24 C25 C26 -52.6(2)
O2 C21 C26 C25 178.06(15)
C22 C21 C26 C25 -56.8(2)
C24 C25 C26 C21 55.0(2)
O2 C20 C27 C28 68.6(2)
C19 C20 C27 C28 -50.2(2)
C20 C27 C28 C29 55.4(2)
C27 C28 C29 C30 -57.5(2)
O1 C19 C30 C29 68.99(19)
C20 C19 C30 C29 -50.8(2)
C28 C29 C30 C19 56.2(2)
C11 C12 C31 C32 -1.3(3)
C12 C31 C32 C9 0.8(3)
C10 C9 C32 C31 1.1(3)
B1 C9 C32 C31 -177.56(17)
C8 C7 C33 C38 -140.96(18)
C6 C7 C33 C38 37.0(2)
C8 C7 C33 C34 41.7(2)
C6 C7 C33 C34 -140.42(16)
C38 C33 C34 C35 1.6(3)
C7 C33 C34 C35 179.08(16)
C33 C34 C35 C36 0.4(3)
C34 C35 C36 C37 -1.3(3)
C35 C36 C37 C38 0.0(3)
C36 C37 C38 C33 2.1(3)
C34 C33 C38 C37 -2.9(3)
C7 C33 C38 C37 179.63(17)
C5 C6 C39 C40 -132.31(18)
C7 C6 C39 C40 47.8(2)
C5 C6 C39 C44 51.1(2)
C7 C6 C39 C44 -128.88(16)
C44 C39 C40 C41 -2.2(3)
C6 C39 C40 C41 -178.99(16)
C39 C40 C41 C42 2.9(3)
C40 C41 C42 C43 -1.3(3)
C41 C42 C43 C44 -1.1(3)
C42 C43 C44 C39 1.8(3)
C40 C39 C44 C43 -0.2(3)
C6 C39 C44 C43 176.56(16)
C3 C4 C45 C46 0.4(3)
C5 C4 C45 C46 -175.89(18)
C2 C1 C46 C45 -0.9(3)
C4 C45 C46 C1 0.4(3)
C19 O1 B1 C9 -176.41(15)
C19 O1 B1 C8 -2.1(3)
C10 C9 B1 O1 -170.69(16)
C32 C9 B1 O1 7.9(2)
C10 C9 B1 C8 15.0(3)
C32 C9 B1 C8 -166.40(16)
C7 C8 B1 O1 74.1(2)
C13 C8 B1 O1 -105.07(19)
C7 C8 B1 C9 -112.0(2)
C13 C8 B1 C9 68.8(2)
